data_4001299
loop_
_publ_author_name
'Sourisseau, Sebastien'
'Louvain, Nicolas'
'Bi, Wenhua'
'Mercier, Nicolas'
'Rondeau, David'
'Boucher, Florent'
'Buzar\'e, Jean-Yves'
'Legein, Christophe'

_publ_section_title
;
 Reduced Band Gap Hybrid Perovskites Resulting from Combined Hydrogen and
 Halogen Bonding at the Organic&#x2212;Inorganic Interface
;
_journal_issue 3
_journal_name_full 'Chemistry of Materials'
_journal_page_first 600
_journal_paper_doi 10.1021/cm062380e
_journal_volume 19
_journal_year 2007
_chemical_formula_moiety 'C4 H14 Br2 I4 N2 Pb1'
_chemical_formula_sum 'C4 H14 Br2 I4 N2 Pb'
_chemical_formula_weight 964.78
_space_group_IT_number 62
_symmetry_cell_setting orthorhombic
_symmetry_Int_Tables_number 62
_symmetry_space_group_name_Hall '-P 2c 2ab'
_symmetry_space_group_name_H-M 'P b n m'
_audit_creation_date 2006-04-25T16:08:23-00:00
_audit_creation_method 'WinGX routine CIF_UPDATE'
_cell_angle_alpha 90
_cell_angle_beta 90
_cell_angle_gamma 90
_cell_formula_units_Z 4
_cell_length_a 6.4824(3)
_cell_length_b 12.9046(8)
_cell_length_c 21.1409(16)
_cell_measurement_reflns_used 0
_cell_measurement_temperature 293(2)
_cell_measurement_theta_max 0
_cell_measurement_theta_min 0
_cell_volume 1768.50(19)
_computing_molecular_graphics 'Ortep-3 for Windows (Farrugia, 1997)'
_computing_publication_material 'WinGX publication routines (Farrugia, 1999)'
_computing_structure_refinement 'SHELXL-97 (Sheldrick, 1997)'
_computing_structure_solution 'SIR92 (Giacovazzo et al, 1993)'
_diffrn_ambient_temperature 293(2)
_diffrn_detector_area_resol_mean 9
_diffrn_measured_fraction_theta_full 0.984
_diffrn_measured_fraction_theta_max 0.984
_diffrn_measurement_device '\k-geometry diffractometer'
_diffrn_measurement_device_type area_detector
_diffrn_measurement_method CCD
_diffrn_radiation_monochromator graphite
_diffrn_radiation_probe x-ray
_diffrn_radiation_type MoK\a
_diffrn_radiation_wavelength 0.71073
_diffrn_reflns_av_R_equivalents 0.0574
_diffrn_reflns_limit_h_max 9
_diffrn_reflns_limit_h_min -8
_diffrn_reflns_limit_k_max 18
_diffrn_reflns_limit_k_min -18
_diffrn_reflns_limit_l_max 29
_diffrn_reflns_limit_l_min -29
_diffrn_reflns_number 36333
_diffrn_reflns_theta_full 29.99
_diffrn_reflns_theta_max 29.99
_diffrn_reflns_theta_min 3.65
_exptl_absorpt_coefficient_mu 21.015
_exptl_absorpt_correction_type none
_exptl_crystal_colour red
_exptl_crystal_density_diffrn 3.624
_exptl_crystal_density_method 'not measured'
_exptl_crystal_description prism
_exptl_crystal_F_000 1664
_exptl_crystal_size_max 0.1
_exptl_crystal_size_mid 0.1
_exptl_crystal_size_min 0.1
_refine_diff_density_max 1.822
_refine_diff_density_min -1.507
_refine_ls_extinction_coef 0.00014(4)
_refine_ls_extinction_expression Fc^*^=kFc[1+0.001xFc^2^\l^3^/sin(2\q)]^-1/4^
_refine_ls_extinction_method SHELXL
_refine_ls_goodness_of_fit_ref 1.069
_refine_ls_hydrogen_treatment mixed
_refine_ls_matrix_type full
_refine_ls_number_parameters 66
_refine_ls_number_reflns 2597
_refine_ls_number_restraints 0
_refine_ls_restrained_S_all 1.069
_refine_ls_R_factor_all 0.0621
_refine_ls_R_factor_gt 0.0396
_refine_ls_shift/su_max 0.001
_refine_ls_shift/su_mean 0
_refine_ls_structure_factor_coef Fsqd
_refine_ls_weighting_details 'calc w=1/[\s^2^(Fo^2^)+(0.0329P)^2^+13.8396P] where P=(Fo^2^+2Fc^2^)/3'
_refine_ls_weighting_scheme calc
_refine_ls_wR_factor_gt 0.0816
_refine_ls_wR_factor_ref 0.0894
_reflns_number_gt 1927
_reflns_number_total 2597
_reflns_threshold_expression >2sigma(I)
_cod_data_source_file cm062380esi20061005_124436.cif
_cod_data_source_block nanny
_cod_original_cell_volume 1768.49(19)
_cod_database_code 4001299

loop_
_symmetry_equiv_pos_as_xyz
'x, y, z'
'-x, -y, z+1/2'
'x+1/2, -y+1/2, -z'
'-x+1/2, y+1/2, -z+1/2'
'-x, -y, -z'
'x, y, -z-1/2'
'-x-1/2, y-1/2, z'
'x-1/2, -y-1/2, z-1/2'

loop_
_atom_site_label
_atom_site_type_symbol
_atom_site_fract_x
_atom_site_fract_y
_atom_site_fract_z
_atom_site_U_iso_or_equiv
_atom_site_adp_type
_atom_site_occupancy
_atom_site_calc_flag
_atom_site_refinement_flags
Pb Pb 0.77144(5) 0.96335(3) 0.25 0.02911(12) Uani 1 d S
I2 I 0.26750(10) 0.95660(6) 0.25 0.0442(2) Uani 1 d S
I3 I 0.76096(13) 1.20971(5) 0.25 0.0502(2) Uani 1 d S
I1 I 0.78622(9) 0.97000(5) 0.09943(3) 0.04803(17) Uani 1 d .
Br Br 0.20445(15) 1.32729(7) 0.47758(5) 0.0522(2) Uani 1 d .
C1 C 0.136(2) 1.2595(9) 0.3979(5) 0.081(4) Uani 1 d .
H1A H 0.0018 1.227 0.4016 0.097 Uiso 1 calc R
H1B H 0.1278 1.3113 0.3647 0.097 Uiso 1 calc R
C2 C 0.2896(19) 1.1808(9) 0.3801(5) 0.069(3) Uani 1 d .
H2A H 0.2637 1.1587 0.337 0.083 Uiso 1 calc R
H2B H 0.426 1.2116 0.3815 0.083 Uiso 1 calc R
N N 0.2861(13) 1.0910(7) 0.4212(5) 0.065(2) Uani 1 d .
H0A H 0.309 1.1107 0.4609 0.097 Uiso 1 calc R
H0B H 0.3838 1.0466 0.4092 0.097 Uiso 1 calc R
H0C H 0.1634 1.0603 0.4186 0.097 Uiso 1 calc R

loop_
_atom_site_aniso_label
_atom_site_aniso_U_11
_atom_site_aniso_U_22
_atom_site_aniso_U_33
_atom_site_aniso_U_23
_atom_site_aniso_U_13
_atom_site_aniso_U_12
Pb 0.02555(18) 0.02921(19) 0.0326(2) 0 0 -0.00109(14)
I2 0.0230(3) 0.0556(5) 0.0540(5) 0 0 0.0025(3)
I3 0.0630(5) 0.0230(3) 0.0646(6) 0 0 -0.0022(3)
I1 0.0460(3) 0.0605(4) 0.0376(3) 0.0013(3) -0.0003(2) -0.0042(3)
Br 0.0560(5) 0.0486(5) 0.0520(6) -0.0083(4) 0.0024(4) 0.0034(4)
C1 0.126(11) 0.064(6) 0.053(7) -0.003(6) -0.005(7) 0.025(7)
C2 0.093(8) 0.068(7) 0.045(6) -0.008(5) 0.008(6) -0.001(6)
N 0.062(5) 0.057(5) 0.076(6) -0.013(5) -0.014(4) 0.008(4)

loop_
_atom_type_symbol
_atom_type_description
_atom_type_scat_dispersion_real
_atom_type_scat_dispersion_imag
_atom_type_scat_source
C C 0.0033 0.0016 'International Tables Vol C Tables 4.2.6.8 and 6.1.1.4'
H H 0 0 'International Tables Vol C Tables 4.2.6.8 and 6.1.1.4'
N N 0.0061 0.0033 'International Tables Vol C Tables 4.2.6.8 and 6.1.1.4'
Br Br -0.2901 2.4595 'International Tables Vol C Tables 4.2.6.8 and 6.1.1.4'
I I -0.4742 1.8119 'International Tables Vol C Tables 4.2.6.8 and 6.1.1.4'
Pb Pb -3.3944 10.1111 'International Tables Vol C Tables 4.2.6.8 and 6.1.1.4'

loop_
_geom_angle_atom_site_label_1
_geom_angle_atom_site_label_2
_geom_angle_atom_site_label_3
_geom_angle
_geom_angle_site_symmetry_1
_geom_angle_site_symmetry_3
I3 Pb I1 88.494(13) . 6_556
I3 Pb I1 88.494(13) . .
I1 Pb I1 175.37(2) 6_556 .
I3 Pb I2 92.78(2) . 1_655
I1 Pb I2 88.320(12) 6_556 1_655
I1 Pb I2 88.320(12) . 1_655
I3 Pb I2 90.30(2) . .
I1 Pb I2 91.763(12) 6_556 .
I1 Pb I2 91.763(12) . .
I2 Pb I2 176.92(3) 1_655 .
I3 Pb I3 175.104(12) . 7_755
I1 Pb I3 91.650(13) 6_556 7_755
I1 Pb I3 91.650(13) . 7_755
I2 Pb I3 92.12(2) 1_655 7_755
I2 Pb I3 84.80(2) . 7_755
Pb I2 Pb 176.92(3) 1_455 .
Pb I3 Pb 177.55(3) . 7_765
C2 C1 Br 112.1(9) . .
N C2 C1 112.9(10) . .

loop_
_geom_bond_atom_site_label_1
_geom_bond_atom_site_label_2
_geom_bond_distance
_geom_bond_site_symmetry_2
Pb I3 3.1798(8) .
Pb I1 3.1858(6) 6_556
Pb I1 3.1858(6) .
Pb I2 3.2168(8) 1_655
Pb I2 3.2679(8) .
Pb I3 3.2799(8) 7_755
I2 Pb 3.2168(8) 1_455
I3 Pb 3.2799(8) 7_765
Br C1 1.949(11) .
C1 C2 1.471(16) .
C2 N 1.448(14) .

loop_
_geom_hbond_atom_site_label_D
_geom_hbond_atom_site_label_H
_geom_hbond_atom_site_label_A
_geom_hbond_site_symmetry_A
_geom_hbond_distance_DH
_geom_hbond_distance_HA
_geom_hbond_distance_DA
_geom_hbond_angle_DHA
N H0A Br . 0.89 2.9 3.317(8) 110.6
N H0A Br 3_576 0.89 2.98 3.612(8) 129.2
N H0A I1 2_675 0.89 3.17 3.878(10) 138.2
N H0B I1 6_556 0.89 2.8 3.624(8) 155.5
N H0C I1 6_456 0.89 2.74 3.623(8) 175.3
